data_2023302
loop_
_publ_author_name
'Koch, Niklas'
'F\"orster, Sebastian'
'Mazik, Monika'

_publ_section_title
;
 Synthesis and crystal structure of
 1,3,5-tris[(1H-benzotriazol-1-yl)methyl]-2,4,6-triethylbenzene
;
_journal_coeditor_code JP2011
_journal_issue 11
_journal_name_full 'Acta Crystallographica Section E Crystallographic Communications'
_journal_page_first 1240
_journal_page_last 1243
_journal_paper_doi 10.1107/S2056989024009988
_journal_volume 80
_journal_year 2024
_chemical_formula_iupac 'C33 H33 N9'
_chemical_formula_moiety 'C33 H33 N9'
_chemical_formula_sum 'C33 H33 N9'
_chemical_formula_weight 555.68
_chemical_name_systematic
;
1,3,5-Tris[(1<i>H</i>-benzotriazol-1-yl)methyl]-2,4,6-triethylbenzene
;
_space_group_crystal_system orthorhombic
_space_group_IT_number 19
_space_group_name_Hall 'P 2ac 2ab'
_space_group_name_H-M_alt 'P 21 21 21'
_atom_sites_solution_hydrogens geom
_audit_creation_method SHELXL-2018/3
_cell_angle_alpha 90
_cell_angle_beta 90
_cell_angle_gamma 90
_cell_formula_units_Z 4
_cell_length_a 11.0204(4)
_cell_length_b 16.1387(6)
_cell_length_c 16.2772(6)
_cell_measurement_reflns_used 7118
_cell_measurement_temperature 100(2)
_cell_measurement_theta_max 27.44
_cell_measurement_theta_min 2.23
_cell_volume 2894.98(18)
_computing_cell_refinement
;
SAINT (Bruker, 2014)
;
_computing_data_collection
;
APEX2 (Bruker, 2014)
;
_computing_data_reduction
;
SAINT (Bruker, 2014)
;
_computing_molecular_graphics
;
XP (Sheldrick, 2008)
;
_computing_publication_material
;
<i>WinGX</i> (Farrugia, 2012), <i>publCIF</i> (Westrip, 2010)
and <i>ShelXle</i>
(H\"ubschle <i>et al.</i>,  2011)
;
_computing_structure_refinement
;
<i>SHELXL2018/3</i> (Sheldrick, 2015)
;
_computing_structure_solution
;
SHELXS97 (Sheldrick, 2008)
;
_diffrn_ambient_temperature 100(2)
_diffrn_measured_fraction_theta_full 0.999
_diffrn_measured_fraction_theta_max 0.999
_diffrn_measurement_device_type 'Bruker Kappa APEXII CCD area detector'
_diffrn_measurement_method 'phi and omega scans'
_diffrn_radiation_type MoK\a
_diffrn_radiation_wavelength 0.71073
_diffrn_reflns_av_R_equivalents 0.0333
_diffrn_reflns_av_unetI/netI 0.0319
_diffrn_reflns_limit_h_max 13
_diffrn_reflns_limit_h_min -13
_diffrn_reflns_limit_k_max 20
_diffrn_reflns_limit_k_min -16
_diffrn_reflns_limit_l_max 20
_diffrn_reflns_limit_l_min -18
_diffrn_reflns_number 25748
_diffrn_reflns_theta_full 25.242
_diffrn_reflns_theta_max 26.499
_diffrn_reflns_theta_min 2.503
_exptl_absorpt_coefficient_mu 0.080
_exptl_absorpt_correction_type none
_exptl_crystal_colour colourless
_exptl_crystal_density_diffrn 1.275
_exptl_crystal_description irregular
_exptl_crystal_F_000 1176
_exptl_crystal_size_max 0.420
_exptl_crystal_size_mid 0.180
_exptl_crystal_size_min 0.170
_refine_diff_density_max 0.146
_refine_diff_density_min -0.188
_refine_ls_abs_structure_details
;
Flack <i>x</i> determined using 2115 quotients
[(<i>I</i>^+^)-(<i>I</i>^-^)]/[(<i>I</i>^+^)+(<i>I</i>^-^)]
(Parsons <i>et al.</i>,  2013)
;
_refine_ls_extinction_method none
_refine_ls_goodness_of_fit_ref 1.047
_refine_ls_hydrogen_treatment constr
_refine_ls_matrix_type full
_refine_ls_number_parameters 382
_refine_ls_number_reflns 6002
_refine_ls_number_restraints 0
_refine_ls_restrained_S_all 1.047
_refine_ls_R_factor_all 0.0420
_refine_ls_R_factor_gt 0.0348
_refine_ls_shift/su_max 0.000
_refine_ls_shift/su_mean 0.000
_refine_ls_structure_factor_coef Fsqd
_refine_ls_weighting_details 'w=1/[\s^2^(Fo^2^)+(0.0406P)^2^+0.3656P] where P=(Fo^2^+2Fc^2^)/3'
_refine_ls_weighting_scheme calc
_refine_ls_wR_factor_gt 0.0774
_refine_ls_wR_factor_ref 0.0809
_reflns_number_gt 5387
_reflns_number_total 6002
_reflns_threshold_expression 'I > 2\s(I)'
_cod_data_source_file jp2011.cif
_cod_data_source_block I
_cod_database_code 2023302
_shelx_space_group_comment
;
The symmetry employed for this shelxl refinement is uniquely defined
by the following loop, which should always be used as a source of
symmetry information in preference to the above space-group names.
They are only intended as comments.
;
_shelx_estimated_absorpt_t_min 0.967
_shelx_estimated_absorpt_t_max 0.987

loop_
_space_group_symop_operation_xyz
'x, y, z'
'-x+1/2, -y, z+1/2'
'-x, y+1/2, -z+1/2'
'x+1/2, -y+1/2, -z'

loop_
_atom_site_type_symbol
_atom_site_label
_atom_site_fract_x
_atom_site_fract_y
_atom_site_fract_z
_atom_site_U_iso_or_equiv
_atom_site_adp_type
_atom_site_calc_flag
_atom_site_occupancy
_atom_site_disorder_assembly
_atom_site_disorder_group
C C1 0.38004(19) 0.88951(13) 0.05254(11) 0.0177(4) Uani d 1 . .
C C2 0.45997(19) 0.83741(12) 0.09532(12) 0.0182(4) Uani d 1 . .
C C3 0.51962(18) 0.86757(13) 0.16516(12) 0.0169(4) Uani d 1 . .
C C4 0.50175(17) 0.94963(12) 0.19122(11) 0.0156(4) Uani d 1 . .
C C5 0.43143(19) 1.00303(12) 0.14297(12) 0.0165(4) Uani d 1 . .
C C6 0.37006(18) 0.97360(13) 0.07315(11) 0.0172(4) Uani d 1 . .
C C7 0.4830(2) 0.74986(13) 0.06507(13) 0.0266(5) Uani d 1 . .
H H7A 0.568545 0.734934 0.076171 0.032 Uiso calc 1 . .
H H7B 0.470442 0.747975 0.004872 0.032 Uiso calc 1 . .
C C8 0.4002(3) 0.68626(14) 0.10584(16) 0.0400(6) Uani d 1 . .
H H8A 0.413298 0.687060 0.165383 0.060 Uiso calc 1 . .
H H8B 0.418765 0.630947 0.084406 0.060 Uiso calc 1 . .
H H8C 0.315353 0.699898 0.093920 0.060 Uiso calc 1 . .
C C9 0.55736(19) 0.97958(13) 0.27096(12) 0.0192(4) Uani d 1 . .
H H9A 0.582015 1.038265 0.265053 0.023 Uiso calc 1 . .
H H9B 0.630853 0.946576 0.283300 0.023 Uiso calc 1 . .
C C10 0.4670(2) 0.97151(14) 0.34195(12) 0.0234(5) Uani d 1 . .
H H10A 0.395038 1.005195 0.330317 0.035 Uiso calc 1 . .
H H10B 0.505048 0.990816 0.392891 0.035 Uiso calc 1 . .
H H10C 0.443087 0.913352 0.348085 0.035 Uiso calc 1 . .
C C11 0.2956(2) 1.03225(14) 0.02043(12) 0.0222(5) Uani d 1 . .
H H11A 0.290222 1.009402 -0.035894 0.027 Uiso calc 1 . .
H H11B 0.338169 1.086176 0.017049 0.027 Uiso calc 1 . .
C C12 0.1676(2) 1.04660(17) 0.05315(14) 0.0329(6) Uani d 1 . .
H H12A 0.121795 0.994575 0.050980 0.049 Uiso calc 1 . .
H H12B 0.126717 1.088410 0.019366 0.049 Uiso calc 1 . .
H H12C 0.171915 1.066014 0.110123 0.049 Uiso calc 1 . .
C C13 0.30133(19) 0.85410(14) -0.01529(12) 0.0222(5) Uani d 1 . .
H H13A 0.295301 0.793391 -0.007575 0.027 Uiso calc 1 . .
H H13B 0.218588 0.877347 -0.009856 0.027 Uiso calc 1 . .
C C14 0.45504(19) 0.89480(13) -0.12918(12) 0.0196(4) Uani d 1 . .
C C15 0.5667(2) 0.91672(15) -0.09411(13) 0.0312(5) Uani d 1 . .
H H15 0.580267 0.914007 -0.036529 0.037 Uiso calc 1 . .
C C16 0.6553(2) 0.94227(18) -0.14752(14) 0.0353(6) Uani d 1 . .
H H16 0.731425 0.959233 -0.125868 0.042 Uiso calc 1 . .
C C17 0.6380(2) 0.94438(18) -0.23308(14) 0.0360(6) Uani d 1 . .
H H17 0.702488 0.962073 -0.267630 0.043 Uiso calc 1 . .
C C18 0.5300(2) 0.92138(18) -0.26732(14) 0.0369(6) Uani d 1 . .
H H18 0.518521 0.921543 -0.325168 0.044 Uiso calc 1 . .
C C19 0.4370(2) 0.89761(14) -0.21403(13) 0.0244(5) Uani d 1 . .
C C20 0.60859(19) 0.81289(13) 0.21107(12) 0.0205(4) Uani d 1 . .
H H20A 0.596595 0.820114 0.270914 0.025 Uiso calc 1 . .
H H20B 0.592264 0.754142 0.197499 0.025 Uiso calc 1 . .
C C21 0.8348(2) 0.82938(15) 0.23835(13) 0.0282(5) Uani d 1 . .
C C22 0.8514(2) 0.8141(2) 0.32251(15) 0.0438(7) Uani d 1 . .
H H22 0.785438 0.802500 0.358278 0.053 Uiso calc 1 . .
C C23 0.9692(3) 0.8170(3) 0.34969(17) 0.0646(10) Uani d 1 . .
H H23 0.985119 0.807849 0.406328 0.078 Uiso calc 1 . .
C C24 1.0675(3) 0.8331(3) 0.29639(19) 0.0663(10) Uani d 1 . .
H H24 1.147464 0.833767 0.318119 0.080 Uiso calc 1 . .
C C25 1.0509(2) 0.8478(2) 0.21464(17) 0.0468(7) Uani d 1 . .
H H25 1.117336 0.859029 0.179129 0.056 Uiso calc 1 . .
C C26 0.9309(2) 0.84539(15) 0.18542(14) 0.0294(5) Uani d 1 . .
C C27 0.42433(19) 1.09430(12) 0.16442(12) 0.0180(4) Uani d 1 . .
H H27A 0.342861 1.115597 0.149888 0.022 Uiso calc 1 . .
H H27B 0.435267 1.101133 0.224410 0.022 Uiso calc 1 . .
C C28 0.62740(18) 1.12435(12) 0.08657(11) 0.0160(4) Uani d 1 . .
C C29 0.69299(18) 1.05078(13) 0.07298(12) 0.0196(4) Uani d 1 . .
H H29 0.662367 0.998252 0.089214 0.023 Uiso calc 1 . .
C C30 0.80371(19) 1.05899(14) 0.03498(13) 0.0221(5) Uani d 1 . .
H H30 0.850655 1.010634 0.025116 0.027 Uiso calc 1 . .
C C31 0.85043(19) 1.13649(14) 0.01001(12) 0.0222(4) Uani d 1 . .
H H31 0.927340 1.139038 -0.016233 0.027 Uiso calc 1 . .
C C32 0.7865(2) 1.20794(14) 0.02310(13) 0.0224(5) Uani d 1 . .
H H32 0.817485 1.260185 0.006310 0.027 Uiso calc 1 . .
C C33 0.67341(19) 1.20129(12) 0.06221(12) 0.0189(4) Uani d 1 . .
N N1 0.34537(15) 0.87056(10) -0.09864(10) 0.0176(4) Uani d 1 . .
N N2 0.26511(16) 0.86005(12) -0.16098(11) 0.0235(4) Uani d 1 . .
N N3 0.31885(17) 0.87568(14) -0.23032(11) 0.0307(5) Uani d 1 . .
N N4 0.73447(16) 0.83275(11) 0.19011(10) 0.0204(4) Uani d 1 . .
N N5 0.76712(17) 0.84885(11) 0.11110(10) 0.0225(4) Uani d 1 . .
N N6 0.88511(17) 0.85727(11) 0.10747(11) 0.0263(4) Uani d 1 . .
N N7 0.51729(15) 1.14327(10) 0.12093(10) 0.0172(3) Uani d 1 . .
N N8 0.49855(17) 1.22634(10) 0.11714(11) 0.0212(4) Uani d 1 . .
N N9 0.59115(17) 1.26176(11) 0.08186(11) 0.0252(4) Uani d 1 . .

loop_
_atom_site_aniso_label
_atom_site_aniso_U_11
_atom_site_aniso_U_22
_atom_site_aniso_U_33
_atom_site_aniso_U_12
_atom_site_aniso_U_13
_atom_site_aniso_U_23
C1 0.0162(10) 0.0218(11) 0.0150(9) -0.0036(8) 0.0016(8) 0.0000(8)
C2 0.0208(11) 0.0169(10) 0.0169(9) -0.0013(8) 0.0036(8) 0.0006(8)
C3 0.0162(10) 0.0181(10) 0.0166(9) 0.0004(8) 0.0029(8) 0.0026(8)
C4 0.0114(10) 0.0199(10) 0.0155(9) -0.0014(8) 0.0024(8) 0.0002(8)
C5 0.0137(10) 0.0169(10) 0.0190(9) 0.0010(8) 0.0051(8) 0.0012(7)
C6 0.0140(10) 0.0216(10) 0.0159(9) 0.0002(8) 0.0045(8) 0.0027(8)
C7 0.0359(13) 0.0191(11) 0.0247(10) 0.0028(9) -0.0025(10) -0.0037(9)
C8 0.0561(18) 0.0189(12) 0.0450(14) -0.0048(11) -0.0052(13) 0.0033(11)
C9 0.0185(11) 0.0204(11) 0.0187(9) 0.0014(9) -0.0027(8) -0.0010(8)
C10 0.0292(13) 0.0230(11) 0.0179(9) 0.0006(9) 0.0007(9) 0.0001(9)
C11 0.0227(11) 0.0250(11) 0.0190(10) 0.0069(9) -0.0016(9) 0.0008(9)
C12 0.0222(12) 0.0463(15) 0.0301(12) 0.0116(11) -0.0034(10) -0.0042(11)
C13 0.0194(11) 0.0269(12) 0.0202(10) -0.0054(9) -0.0012(8) -0.0001(9)
C14 0.0184(11) 0.0208(10) 0.0197(9) -0.0006(8) -0.0002(8) -0.0004(8)
C15 0.0226(12) 0.0513(15) 0.0197(10) -0.0093(11) -0.0051(9) 0.0026(10)
C16 0.0201(12) 0.0578(17) 0.0281(12) -0.0109(12) -0.0051(10) 0.0031(12)
C17 0.0225(12) 0.0604(17) 0.0251(11) -0.0090(12) 0.0013(10) 0.0075(11)
C18 0.0250(13) 0.0663(18) 0.0193(11) -0.0098(12) -0.0018(10) 0.0076(11)
C19 0.0191(11) 0.0335(13) 0.0206(10) -0.0011(10) -0.0034(9) 0.0012(9)
C20 0.0217(11) 0.0216(11) 0.0182(9) 0.0027(9) 0.0015(9) 0.0023(8)
C21 0.0221(12) 0.0379(13) 0.0247(11) 0.0111(10) -0.0027(9) -0.0013(10)
C22 0.0322(15) 0.077(2) 0.0224(11) 0.0135(14) -0.0011(11) 0.0038(12)
C23 0.0370(17) 0.130(3) 0.0266(13) 0.0156(19) -0.0108(13) 0.0061(17)
C24 0.0285(16) 0.123(3) 0.0472(17) 0.0109(19) -0.0144(14) 0.0026(18)
C25 0.0229(13) 0.074(2) 0.0432(15) 0.0060(14) 0.0010(12) 0.0021(14)
C26 0.0248(12) 0.0363(13) 0.0270(11) 0.0088(10) 0.0009(10) -0.0006(10)
C27 0.0163(10) 0.0177(10) 0.0202(9) 0.0003(8) 0.0038(8) 0.0001(8)
C28 0.0157(10) 0.0187(10) 0.0135(8) 0.0008(8) -0.0022(8) -0.0008(8)
C29 0.0209(11) 0.0154(10) 0.0224(10) 0.0018(8) 0.0024(8) 0.0007(8)
C30 0.0207(11) 0.0219(11) 0.0238(10) 0.0042(9) 0.0012(9) -0.0008(9)
C31 0.0158(10) 0.0278(11) 0.0230(10) 0.0004(9) 0.0011(8) 0.0021(9)
C32 0.0217(12) 0.0205(11) 0.0251(10) -0.0045(8) 0.0000(9) 0.0027(9)
C33 0.0213(11) 0.0162(10) 0.0191(9) 0.0012(8) -0.0033(9) 0.0000(8)
N1 0.0168(9) 0.0184(8) 0.0176(8) -0.0012(7) -0.0031(7) -0.0015(7)
N2 0.0208(9) 0.0299(10) 0.0199(8) -0.0023(8) -0.0058(7) -0.0010(8)
N3 0.0219(10) 0.0516(13) 0.0186(8) -0.0084(9) -0.0037(8) 0.0019(9)
N4 0.0223(9) 0.0232(10) 0.0157(8) 0.0067(7) 0.0008(7) -0.0003(7)
N5 0.0262(10) 0.0228(9) 0.0183(8) 0.0049(8) 0.0017(7) 0.0014(7)
N6 0.0239(10) 0.0282(10) 0.0267(9) 0.0065(8) 0.0039(8) -0.0003(8)
N7 0.0177(8) 0.0135(8) 0.0204(8) 0.0015(7) 0.0008(7) -0.0010(7)
N8 0.0229(10) 0.0144(8) 0.0264(9) 0.0035(7) 0.0023(8) 0.0010(7)
N9 0.0248(10) 0.0176(9) 0.0333(10) 0.0011(7) 0.0036(8) 0.0020(8)

loop_
_atom_type_symbol
_atom_type_description
_atom_type_scat_dispersion_real
_atom_type_scat_dispersion_imag
_atom_type_scat_source
C C 0.0033 0.0016 'International Tables Vol C Tables 4.2.6.8 and 6.1.1.4'
H H 0.0000 0.0000 'International Tables Vol C Tables 4.2.6.8 and 6.1.1.4'
N N 0.0061 0.0033 'International Tables Vol C Tables 4.2.6.8 and 6.1.1.4'

loop_
_geom_angle_atom_site_label_1
_geom_angle_atom_site_label_2
_geom_angle_atom_site_label_3
_geom_angle_site_symmetry_1
_geom_angle_site_symmetry_3
_geom_angle
_geom_angle_publ_flag
C6 C1 C2 . . 120.70(18) ?
C6 C1 C13 . . 119.62(18) ?
C2 C1 C13 . . 119.66(18) ?
C3 C2 C1 . . 119.30(18) ?
C3 C2 C7 . . 120.57(18) ?
C1 C2 C7 . . 120.13(18) ?
C2 C3 C4 . . 120.47(18) ?
C2 C3 C20 . . 120.08(18) ?
C4 C3 C20 . . 119.39(17) ?
C5 C4 C3 . . 119.26(17) ?
C5 C4 C9 . . 120.54(18) ?
C3 C4 C9 . . 120.20(17) ?
C4 C5 C6 . . 120.80(18) ?
C4 C5 C27 . . 119.84(18) ?
C6 C5 C27 . . 119.33(18) ?
C1 C6 C5 . . 118.87(18) ?
C1 C6 C11 . . 120.70(18) ?
C5 C6 C11 . . 120.42(18) ?
C2 C7 C8 . . 112.68(19) ?
C2 C7 H7A . . 109.1 ?
C8 C7 H7A . . 109.1 ?
C2 C7 H7B . . 109.1 ?
C8 C7 H7B . . 109.1 ?
H7A C7 H7B . . 107.8 ?
C7 C8 H8A . . 109.5 ?
C7 C8 H8B . . 109.5 ?
H8A C8 H8B . . 109.5 ?
C7 C8 H8C . . 109.5 ?
H8A C8 H8C . . 109.5 ?
H8B C8 H8C . . 109.5 ?
C4 C9 C10 . . 110.89(17) ?
C4 C9 H9A . . 109.5 ?
C10 C9 H9A . . 109.5 ?
C4 C9 H9B . . 109.5 ?
C10 C9 H9B . . 109.5 ?
H9A C9 H9B . . 108.0 ?
C9 C10 H10A . . 109.5 ?
C9 C10 H10B . . 109.5 ?
H10A C10 H10B . . 109.5 ?
C9 C10 H10C . . 109.5 ?
H10A C10 H10C . . 109.5 ?
H10B C10 H10C . . 109.5 ?
C6 C11 C12 . . 113.39(18) ?
C6 C11 H11A . . 108.9 ?
C12 C11 H11A . . 108.9 ?
C6 C11 H11B . . 108.9 ?
C12 C11 H11B . . 108.9 ?
H11A C11 H11B . . 107.7 ?
C11 C12 H12A . . 109.5 ?
C11 C12 H12B . . 109.5 ?
H12A C12 H12B . . 109.5 ?
C11 C12 H12C . . 109.5 ?
H12A C12 H12C . . 109.5 ?
H12B C12 H12C . . 109.5 ?
N1 C13 C1 . . 114.61(17) ?
N1 C13 H13A . . 108.6 ?
C1 C13 H13A . . 108.6 ?
N1 C13 H13B . . 108.6 ?
C1 C13 H13B . . 108.6 ?
H13A C13 H13B . . 107.6 ?
N1 C14 C19 . . 104.09(18) ?
N1 C14 C15 . . 134.57(19) ?
C19 C14 C15 . . 121.3(2) ?
C16 C15 C14 . . 116.29(19) ?
C16 C15 H15 . . 121.9 ?
C14 C15 H15 . . 121.9 ?
C15 C16 C17 . . 122.6(2) ?
C15 C16 H16 . . 118.7 ?
C17 C16 H16 . . 118.7 ?
C18 C17 C16 . . 121.0(2) ?
C18 C17 H17 . . 119.5 ?
C16 C17 H17 . . 119.5 ?
C17 C18 C19 . . 117.5(2) ?
C17 C18 H18 . . 121.3 ?
C19 C18 H18 . . 121.3 ?
N3 C19 C14 . . 108.51(19) ?
N3 C19 C18 . . 130.2(2) ?
C14 C19 C18 . . 121.2(2) ?
N4 C20 C3 . . 111.75(16) ?
N4 C20 H20A . . 109.3 ?
C3 C20 H20A . . 109.3 ?
N4 C20 H20B . . 109.3 ?
C3 C20 H20B . . 109.3 ?
H20A C20 H20B . . 107.9 ?
N4 C21 C26 . . 104.78(18) ?
N4 C21 C22 . . 132.6(2) ?
C26 C21 C22 . . 122.6(2) ?
C23 C22 C21 . . 115.6(3) ?
C23 C22 H22 . . 122.2 ?
C21 C22 H22 . . 122.2 ?
C22 C23 C24 . . 122.3(3) ?
C22 C23 H23 . . 118.9 ?
C24 C23 H23 . . 118.9 ?
C25 C24 C23 . . 121.9(3) ?
C25 C24 H24 . . 119.0 ?
C23 C24 H24 . . 119.0 ?
C24 C25 C26 . . 116.8(3) ?
C24 C25 H25 . . 121.6 ?
C26 C25 H25 . . 121.6 ?
N6 C26 C21 . . 108.5(2) ?
N6 C26 C25 . . 130.7(2) ?
C21 C26 C25 . . 120.8(2) ?
N7 C27 C5 . . 111.98(16) ?
N7 C27 H27A . . 109.2 ?
C5 C27 H27A . . 109.2 ?
N7 C27 H27B . . 109.2 ?
C5 C27 H27B . . 109.2 ?
H27A C27 H27B . . 107.9 ?
N7 C28 C33 . . 103.82(17) ?
N7 C28 C29 . . 134.97(19) ?
C33 C28 C29 . . 121.20(18) ?
C30 C29 C28 . . 116.45(19) ?
C30 C29 H29 . . 121.8 ?
C28 C29 H29 . . 121.8 ?
C29 C30 C31 . . 122.6(2) ?
C29 C30 H30 . . 118.7 ?
C31 C30 H30 . . 118.7 ?
C32 C31 C30 . . 120.91(19) ?
C32 C31 H31 . . 119.5 ?
C30 C31 H31 . . 119.5 ?
C31 C32 C33 . . 117.62(19) ?
C31 C32 H32 . . 121.2 ?
C33 C32 H32 . . 121.2 ?
N9 C33 C28 . . 109.05(18) ?
N9 C33 C32 . . 129.72(19) ?
C28 C33 C32 . . 121.23(19) ?
N2 N1 C14 . . 109.94(16) ?
N2 N1 C13 . . 116.99(16) ?
C14 N1 C13 . . 133.07(17) ?
N3 N2 N1 . . 109.16(16) ?
N2 N3 C19 . . 108.30(17) ?
C21 N4 N5 . . 109.81(18) ?
C21 N4 C20 . . 128.95(17) ?
N5 N4 C20 . . 120.83(16) ?
N6 N5 N4 . . 108.99(17) ?
N5 N6 C26 . . 107.93(18) ?
N8 N7 C28 . . 109.64(16) ?
N8 N7 C27 . . 116.44(16) ?
C28 N7 C27 . . 133.74(16) ?
N9 N8 N7 . . 109.52(16) ?
N8 N9 C33 . . 107.97(16) ?

loop_
_geom_bond_atom_site_label_1
_geom_bond_atom_site_label_2
_geom_bond_site_symmetry_2
_geom_bond_distance
_geom_bond_publ_flag
C1 C6 . 1.402(3) ?
C1 C2 . 1.403(3) ?
C1 C13 . 1.516(3) ?
C2 C3 . 1.401(3) ?
C2 C7 . 1.517(3) ?
C3 C4 . 1.404(3) ?
C3 C20 . 1.516(3) ?
C4 C5 . 1.400(3) ?
C4 C9 . 1.515(3) ?
C5 C6 . 1.405(3) ?
C5 C27 . 1.516(3) ?
C6 C11 . 1.518(3) ?
C7 C8 . 1.525(3) ?
C7 H7A . 0.9900 ?
C7 H7B . 0.9900 ?
C8 H8A . 0.9800 ?
C8 H8B . 0.9800 ?
C8 H8C . 0.9800 ?
C9 C10 . 1.531(3) ?
C9 H9A . 0.9900 ?
C9 H9B . 0.9900 ?
C10 H10A . 0.9800 ?
C10 H10B . 0.9800 ?
C10 H10C . 0.9800 ?
C11 C12 . 1.526(3) ?
C11 H11A . 0.9900 ?
C11 H11B . 0.9900 ?
C12 H12A . 0.9800 ?
C12 H12B . 0.9800 ?
C12 H12C . 0.9800 ?
C13 N1 . 1.465(3) ?
C13 H13A . 0.9900 ?
C13 H13B . 0.9900 ?
C14 N1 . 1.364(3) ?
C14 C19 . 1.396(3) ?
C14 C15 . 1.402(3) ?
C15 C16 . 1.371(3) ?
C15 H15 . 0.9500 ?
C16 C17 . 1.406(3) ?
C16 H16 . 0.9500 ?
C17 C18 . 1.366(3) ?
C17 H17 . 0.9500 ?
C18 C19 . 1.396(3) ?
C18 H18 . 0.9500 ?
C19 N3 . 1.375(3) ?
C20 N4 . 1.464(3) ?
C20 H20A . 0.9900 ?
C20 H20B . 0.9900 ?
C21 N4 . 1.358(3) ?
C21 C26 . 1.389(3) ?
C21 C22 . 1.404(3) ?
C22 C23 . 1.372(4) ?
C22 H22 . 0.9500 ?
C23 C24 . 1.412(4) ?
C23 H23 . 0.9500 ?
C24 C25 . 1.364(4) ?
C24 H24 . 0.9500 ?
C25 C26 . 1.406(4) ?
C25 H25 . 0.9500 ?
C26 N6 . 1.379(3) ?
C27 N7 . 1.475(3) ?
C27 H27A . 0.9900 ?
C27 H27B . 0.9900 ?
C28 N7 . 1.371(3) ?
C28 C33 . 1.399(3) ?
C28 C29 . 1.408(3) ?
C29 C30 . 1.374(3) ?
C29 H29 . 0.9500 ?
C30 C31 . 1.412(3) ?
C30 H30 . 0.9500 ?
C31 C32 . 1.368(3) ?
C31 H31 . 0.9500 ?
C32 C33 . 1.403(3) ?
C32 H32 . 0.9500 ?
C33 N9 . 1.370(3) ?
N1 N2 . 1.357(2) ?
N2 N3 . 1.299(3) ?
N4 N5 . 1.360(2) ?
N5 N6 . 1.309(3) ?
N7 N8 . 1.358(2) ?
N8 N9 . 1.303(2) ?

loop_
_geom_hbond_atom_site_label_D
_geom_hbond_atom_site_label_H
_geom_hbond_atom_site_label_A
_geom_hbond_site_symmetry_A
_geom_hbond_distance_DH
_geom_hbond_distance_HA
_geom_hbond_distance_DA
_geom_hbond_angle_DHA
_geom_hbond_publ_flag
C20 H20A N8 3_645 0.99 2.59 3.341(3) 132.6 yes
C27 H27A N3 2_575 0.99 2.65 3.217(3) 117.0 yes
C11 H11A N1 . 0.99 2.54 3.296(3) 133.4 yes
C15 H15 Cg1 . 0.95 2.96 3.741(3) 140.2 yes
C29 H29 Cg1 . 0.95 2.77 3.546(3) 140.1 yes

loop_
_geom_torsion_atom_site_label_1
_geom_torsion_atom_site_label_2
_geom_torsion_atom_site_label_3
_geom_torsion_atom_site_label_4
_geom_torsion_site_symmetry_1
_geom_torsion_site_symmetry_2
_geom_torsion_site_symmetry_3
_geom_torsion_site_symmetry_4
_geom_torsion
_geom_torsion_publ_flag
C6 C1 C2 C3 . . . . 7.4(3) ?
C13 C1 C2 C3 . . . . -171.07(17) ?
C6 C1 C2 C7 . . . . -171.50(19) ?
C13 C1 C2 C7 . . . . 10.0(3) ?
C1 C2 C3 C4 . . . . -1.4(3) ?
C7 C2 C3 C4 . . . . 177.55(18) ?
C1 C2 C3 C20 . . . . -178.56(18) ?
C7 C2 C3 C20 . . . . 0.3(3) ?
C2 C3 C4 C5 . . . . -5.1(3) ?
C20 C3 C4 C5 . . . . 172.09(17) ?
C2 C3 C4 C9 . . . . 174.44(18) ?
C20 C3 C4 C9 . . . . -8.3(3) ?
C3 C4 C5 C6 . . . . 5.7(3) ?
C9 C4 C5 C6 . . . . -173.84(18) ?
C3 C4 C5 C27 . . . . -172.29(18) ?
C9 C4 C5 C27 . . . . 8.1(3) ?
C2 C1 C6 C5 . . . . -6.8(3) ?
C13 C1 C6 C5 . . . . 171.67(17) ?
C2 C1 C6 C11 . . . . 172.39(18) ?
C13 C1 C6 C11 . . . . -9.1(3) ?
C4 C5 C6 C1 . . . . 0.2(3) ?
C27 C5 C6 C1 . . . . 178.21(18) ?
C4 C5 C6 C11 . . . . -179.02(18) ?
C27 C5 C6 C11 . . . . -1.0(3) ?
C3 C2 C7 C8 . . . . 87.5(3) ?
C1 C2 C7 C8 . . . . -93.6(2) ?
C5 C4 C9 C10 . . . . 85.3(2) ?
C3 C4 C9 C10 . . . . -94.2(2) ?
C1 C6 C11 C12 . . . . 97.3(2) ?
C5 C6 C11 C12 . . . . -83.5(2) ?
C6 C1 C13 N1 . . . . 80.3(2) ?
C2 C1 C13 N1 . . . . -101.3(2) ?
N1 C14 C15 C16 . . . . -176.6(2) ?
C19 C14 C15 C16 . . . . 1.2(4) ?
C14 C15 C16 C17 . . . . -1.9(4) ?
C15 C16 C17 C18 . . . . 0.6(5) ?
C16 C17 C18 C19 . . . . 1.4(4) ?
N1 C14 C19 N3 . . . . 0.3(3) ?
C15 C14 C19 N3 . . . . -178.0(2) ?
N1 C14 C19 C18 . . . . 179.2(2) ?
C15 C14 C19 C18 . . . . 0.8(4) ?
C17 C18 C19 N3 . . . . 176.5(3) ?
C17 C18 C19 C14 . . . . -2.1(4) ?
C2 C3 C20 N4 . . . . 100.5(2) ?
C4 C3 C20 N4 . . . . -76.8(2) ?
N4 C21 C22 C23 . . . . -179.1(3) ?
C26 C21 C22 C23 . . . . 0.8(4) ?
C21 C22 C23 C24 . . . . -0.9(5) ?
C22 C23 C24 C25 . . . . 0.8(6) ?
C23 C24 C25 C26 . . . . -0.5(5) ?
N4 C21 C26 N6 . . . . -0.4(3) ?
C22 C21 C26 N6 . . . . 179.7(2) ?
N4 C21 C26 C25 . . . . 179.3(2) ?
C22 C21 C26 C25 . . . . -0.6(4) ?
C24 C25 C26 N6 . . . . -179.9(3) ?
C24 C25 C26 C21 . . . . 0.4(4) ?
C4 C5 C27 N7 . . . . 92.0(2) ?
C6 C5 C27 N7 . . . . -86.0(2) ?
N7 C28 C29 C30 . . . . 179.7(2) ?
C33 C28 C29 C30 . . . . 0.1(3) ?
C28 C29 C30 C31 . . . . -0.4(3) ?
C29 C30 C31 C32 . . . . 0.2(3) ?
C30 C31 C32 C33 . . . . 0.1(3) ?
N7 C28 C33 N9 . . . . -0.4(2) ?
C29 C28 C33 N9 . . . . 179.32(18) ?
N7 C28 C33 C32 . . . . -179.47(18) ?
C29 C28 C33 C32 . . . . 0.2(3) ?
C31 C32 C33 N9 . . . . -179.2(2) ?
C31 C32 C33 C28 . . . . -0.3(3) ?
C19 C14 N1 N2 . . . . -0.6(2) ?
C15 C14 N1 N2 . . . . 177.4(2) ?
C19 C14 N1 C13 . . . . 178.9(2) ?
C15 C14 N1 C13 . . . . -3.1(4) ?
C1 C13 N1 N2 . . . . -163.28(18) ?
C1 C13 N1 C14 . . . . 17.3(3) ?
C14 N1 N2 N3 . . . . 0.6(2) ?
C13 N1 N2 N3 . . . . -178.91(18) ?
N1 N2 N3 C19 . . . . -0.4(3) ?
C14 C19 N3 N2 . . . . 0.1(3) ?
C18 C19 N3 N2 . . . . -178.6(3) ?
C26 C21 N4 N5 . . . . 0.8(2) ?
C22 C21 N4 N5 . . . . -179.2(3) ?
C26 C21 N4 C20 . . . . 173.4(2) ?
C22 C21 N4 C20 . . . . -6.6(4) ?
C3 C20 N4 C21 . . . . 146.5(2) ?
C3 C20 N4 N5 . . . . -41.7(2) ?
C21 N4 N5 N6 . . . . -1.0(2) ?
C20 N4 N5 N6 . . . . -174.31(17) ?
N4 N5 N6 C26 . . . . 0.8(2) ?
C21 C26 N6 N5 . . . . -0.3(3) ?
C25 C26 N6 N5 . . . . -179.9(3) ?
C33 C28 N7 N8 . . . . 0.1(2) ?
C29 C28 N7 N8 . . . . -179.5(2) ?
C33 C28 N7 C27 . . . . -174.7(2) ?
C29 C28 N7 C27 . . . . 5.7(4) ?
C5 C27 N7 N8 . . . . 162.10(17) ?
C5 C27 N7 C28 . . . . -23.4(3) ?
C28 N7 N8 N9 . . . . 0.1(2) ?
C27 N7 N8 N9 . . . . 175.93(17) ?
N7 N8 N9 C33 . . . . -0.3(2) ?
C28 C33 N9 N8 . . . . 0.4(2) ?
C32 C33 N9 N8 . . . . 179.5(2) ?
